data_1519685
loop_
_publ_author_name
'Xu, Wen-Jun'
'Zhu, Meng-Di'
'Wang, Xiao-Bing'
'Yang, Ming-Hua'
'Luo, Jun'
'Kong, Ling-Yi'

_publ_section_title
;
 Hypermongones A-J, Rare Methylated Polycyclic Polyprenylated
 Acylphloroglucinols from the Flowers of Hypericum monogynum.
;
_journal_issue 5
_journal_name_full 'Journal of natural products'
_journal_page_first 1093
_journal_page_last 1100
_journal_paper_doi 10.1021/acs.jnatprod.5b00066
_journal_volume 78
_journal_year 2015
_chemical_absolute_configuration ad
_chemical_formula_sum 'C32 H48 O5'
_chemical_formula_weight 512.70
_chemical_name_systematic
; 
 ? 
;
_space_group_IT_number 4
_symmetry_cell_setting monoclinic
_symmetry_space_group_name_Hall 'P 2yb'
_symmetry_space_group_name_H-M 'P 1 21 1'
_atom_sites_solution_hydrogens geom
_atom_sites_solution_primary direct
_atom_sites_solution_secondary difmap
_audit_creation_method SHELXL-97
_cell_angle_alpha 90.00
_cell_angle_beta 101.782(3)
_cell_angle_gamma 90.00
_cell_formula_units_Z 4
_cell_length_a 10.7801(3)
_cell_length_b 12.9089(2)
_cell_length_c 23.4459(7)
_cell_measurement_reflns_used 10073
_cell_measurement_temperature 291(2)
_cell_measurement_theta_max 69.5106
_cell_measurement_theta_min 3.4209
_cell_volume 3193.97(14)
_computing_cell_refinement 'CrysAlisPro (Agilent Technologies)'
_computing_data_collection 'CrysAlisPro (Agilent Technologies)'
_computing_data_reduction 'CrysAlisPro (Agilent Technologies)'
_computing_molecular_graphics 'Ortep-3 (L. J. Farrugia, 2001)'
_computing_publication_material SHELXL-97
_computing_structure_refinement 'SHELXL-97 (Sheldrick, 1997)'
_computing_structure_solution 'SHELXS-97 (Sheldrick, 1997)'
_diffrn_ambient_temperature 291(2)
_diffrn_detector_area_resol_mean 15.9149
_diffrn_measured_fraction_theta_full 0.989
_diffrn_measured_fraction_theta_max 0.990
_diffrn_measurement_device_type 'Gemini S Ultra, Agilent Technologies'
_diffrn_measurement_method '\w scans'
_diffrn_radiation_monochromator mirror
_diffrn_radiation_source 'Enhance Ultra (Cu) X-ray Source'
_diffrn_radiation_type CuK\a
_diffrn_radiation_wavelength 1.54184
_diffrn_reflns_av_R_equivalents 0.0320
_diffrn_reflns_av_sigmaI/netI 0.0330
_diffrn_reflns_limit_h_max 13
_diffrn_reflns_limit_h_min -12
_diffrn_reflns_limit_k_max 15
_diffrn_reflns_limit_k_min -15
_diffrn_reflns_limit_l_max 25
_diffrn_reflns_limit_l_min -28
_diffrn_reflns_number 26231
_diffrn_reflns_theta_full 69.64
_diffrn_reflns_theta_max 69.64
_diffrn_reflns_theta_min 3.85
_exptl_absorpt_coefficient_mu 0.555
_exptl_absorpt_correction_T_max 0.8513
_exptl_absorpt_correction_T_min 0.8128
_exptl_absorpt_correction_type multi-scan
_exptl_absorpt_process_details
;
CrysAlisPro, Agilent Technologies,
Version 1.171.36.21 (release 14-08-2012 CrysAlis171 .NET)
(compiled Sep 14 2012,17:21:16)
Empirical absorption correction using spherical harmonics,
 implemented in SCALE3 ABSPACK scaling algorithm.
;
_exptl_crystal_density_diffrn 1.066
_exptl_crystal_density_method 'not measured'
_exptl_crystal_F_000 1120
_exptl_crystal_size_max 0.39
_exptl_crystal_size_mid 0.31
_exptl_crystal_size_min 0.30
_refine_diff_density_max 0.227
_refine_diff_density_min -0.201
_refine_diff_density_rms 0.032
_refine_ls_abs_structure_details 'Flack H D (1983), Acta Cryst. A39, 876-881'
_refine_ls_abs_structure_Flack 0.08(19)
_refine_ls_extinction_method none
_refine_ls_goodness_of_fit_ref 1.028
_refine_ls_hydrogen_treatment constr
_refine_ls_matrix_type full
_refine_ls_number_parameters 689
_refine_ls_number_reflns 11733
_refine_ls_number_restraints 40
_refine_ls_restrained_S_all 1.060
_refine_ls_R_factor_all 0.0674
_refine_ls_R_factor_gt 0.0527
_refine_ls_shift/su_max 0.001
_refine_ls_shift/su_mean 0.000
_refine_ls_structure_factor_coef Fsqd
_refine_ls_weighting_details 'calc w=1/[\s^2^(Fo^2^)+(0.0933P)^2^+0.0899P] where P=(Fo^2^+2Fc^2^)/3'
_refine_ls_weighting_scheme calc
_refine_ls_wR_factor_gt 0.1443
_refine_ls_wR_factor_ref 0.1611
_reflns_number_gt 8978
_reflns_number_total 11733
_reflns_threshold_expression >2sigma(I)
_cod_data_source_file np5b00066_si_002.cif
_cod_data_source_block shelxl
_cod_depositor_comments 'Adding full bibliography for 1519685.cif.'
_cod_original_sg_symbol_H-M 'P 21'
_cod_database_code 1519685

loop_
_symmetry_equiv_pos_as_xyz
'x, y, z'
'-x, y+1/2, -z'

loop_
_atom_site_label
_atom_site_type_symbol
_atom_site_fract_x
_atom_site_fract_y
_atom_site_fract_z
_atom_site_U_iso_or_equiv
_atom_site_adp_type
_atom_site_occupancy
_atom_site_symmetry_multiplicity
_atom_site_calc_flag
_atom_site_refinement_flags
O1 O 0.75286(16) 0.97459(14) 0.45708(8) 0.0755(4) Uani 1 1 d .
O6 O 0.29749(16) 0.46025(15) 0.04696(8) 0.0779(5) Uani 1 1 d .
O10 O 0.3988(2) 0.56822(17) -0.03594(12) 0.1013(6) Uani 1 1 d .
H10 H 0.3777 0.6293 -0.0394 0.152 Uiso 1 1 calc R
C1 C 0.7728(2) 0.9654(2) 0.35571(11) 0.0702(6) Uani 1 1 d .
O9 O 0.2548(2) 0.5434(2) 0.18754(12) 0.1098(7) Uani 1 1 d .
O4 O 0.9318(2) 0.86348(17) 0.53521(11) 0.1002(6) Uani 1 1 d .
H4 H 0.9285 0.8049 0.5483 0.150 Uiso 1 1 calc R
O5 O 0.5631(2) 0.8983(2) 0.31817(13) 0.1144(8) Uani 1 1 d .
O2 O 1.0877(2) 1.15870(19) 0.41667(12) 0.1091(7) Uani 1 1 d .
O3 O 0.7661(2) 1.0741(2) 0.27218(10) 0.1058(7) Uani 1 1 d .
C2 C 0.8166(2) 1.00306(18) 0.41673(12) 0.0681(6) Uani 1 1 d .
O8 O 0.4973(2) 0.3580(2) 0.22745(10) 0.1040(7) Uani 1 1 d .
C40 C 0.4920(2) 0.57894(18) 0.15266(11) 0.0656(5) Uani 1 1 d .
C3 C 0.9172(2) 1.06501(19) 0.43634(12) 0.0728(6) Uani 1 1 d .
C33 C 0.4226(2) 0.4690(2) 0.14634(11) 0.0692(6) Uani 1 1 d .
C7 C 0.9784(2) 0.86511(19) 0.36652(11) 0.0682(6) Uani 1 1 d .
H7 H 0.9969 0.8818 0.4082 0.082 Uiso 1 1 calc R
C4 C 0.9980(3) 1.10058(19) 0.39987(14) 0.0792(7) Uani 1 1 d .
O7 O 0.6683(2) 0.27632(18) 0.07476(12) 0.1110(7) Uani 1 1 d .
C39 C 0.6161(2) 0.56615(19) 0.12938(11) 0.0669(6) Uani 1 1 d .
H39 H 0.5909 0.5501 0.0878 0.080 Uiso 1 1 calc R
C8 C 0.8308(2) 0.85446(19) 0.34732(11) 0.0683(6) Uani 1 1 d .
C49 C 0.6961(3) 0.6664(2) 0.13439(13) 0.0775(7) Uani 1 1 d .
H49A H 0.6401 0.7251 0.1233 0.093 Uiso 1 1 calc R
H49B H 0.7386 0.6760 0.1747 0.093 Uiso 1 1 calc R
C5 C 0.9695(3) 1.0611(2) 0.33696(13) 0.0793(7) Uani 1 1 d .
C36 C 0.5970(3) 0.3327(2) 0.09517(14) 0.0813(7) Uani 1 1 d .
C38 C 0.6996(3) 0.4762(2) 0.15761(13) 0.0780(6) Uani 1 1 d .
H38A H 0.7358 0.4949 0.1976 0.094 Uiso 1 1 calc R
H38B H 0.7692 0.4683 0.1375 0.094 Uiso 1 1 calc R
C35 C 0.4794(3) 0.3683(2) 0.06181(12) 0.0747(6) Uani 1 1 d .
C34 C 0.4015(2) 0.43085(18) 0.08433(11) 0.0681(6) Uani 1 1 d .
C9 C 0.8275(3) 1.0403(2) 0.31667(13) 0.0804(7) Uani 1 1 d .
C11 C 0.7839(3) 0.7750(2) 0.38833(12) 0.0717(6) Uani 1 1 d .
H11A H 0.8514 0.7663 0.4223 0.086 Uiso 1 1 calc R
H11B H 0.7130 0.8063 0.4016 0.086 Uiso 1 1 calc R
C37 C 0.6332(3) 0.3706(2) 0.15774(13) 0.0780(7) Uani 1 1 d .
C28 C 0.6258(3) 0.9713(3) 0.33891(14) 0.0872(8) Uani 1 1 d .
C60 C 0.2953(3) 0.4667(3) 0.16779(13) 0.0836(7) Uani 1 1 d .
C42 C 0.5235(3) 0.6097(2) 0.21718(12) 0.0787(7) Uani 1 1 d .
H42A H 0.5663 0.6753 0.2213 0.118 Uiso 1 1 calc R
H42B H 0.5773 0.5581 0.2390 0.118 Uiso 1 1 calc R
H42C H 0.4465 0.6150 0.2316 0.118 Uiso 1 1 calc R
C6 C 1.0332(3) 0.9526(2) 0.33549(13) 0.0785(7) Uani 1 1 d .
H6A H 1.0269 0.9329 0.2951 0.094 Uiso 1 1 calc R
H6B H 1.1225 0.9593 0.3528 0.094 Uiso 1 1 calc R
C25 C 0.8452(3) 0.9293(2) 0.55680(14) 0.0869(8) Uani 1 1 d .
C23 C 0.9317(3) 1.0779(2) 0.50135(13) 0.0853(7) Uani 1 1 d .
H23A H 0.9290 1.1503 0.5120 0.102 Uiso 1 1 calc R
H23B H 1.0103 1.0475 0.5222 0.102 Uiso 1 1 calc R
C43 C 0.4060(3) 0.6605(2) 0.11405(12) 0.0743(6) Uani 1 1 d .
H43A H 0.4406 0.6720 0.0795 0.089 Uiso 1 1 calc R
H43B H 0.3229 0.6296 0.1013 0.089 Uiso 1 1 calc R
C10 C 0.7940(3) 0.8232(2) 0.28303(12) 0.0845(7) Uani 1 1 d .
H10A H 0.7034 0.8203 0.2714 0.127 Uiso 1 1 calc R
H10B H 0.8290 0.7563 0.2778 0.127 Uiso 1 1 calc R
H10C H 0.8266 0.8733 0.2596 0.127 Uiso 1 1 calc R
C41 C 0.5146(3) 0.3923(2) 0.18203(13) 0.0802(7) Uani 1 1 d .
C18 C 1.1811(3) 0.7637(2) 0.39290(13) 0.0771(6) Uani 1 1 d .
H18 H 1.1908 0.7820 0.4319 0.092 Uiso 1 1 calc R
C24 C 0.8164(3) 1.0188(2) 0.51344(13) 0.0799(7) Uani 1 1 d .
H24 H 0.7590 1.0676 0.5269 0.096 Uiso 1 1 calc R
C57 C 0.2897(3) 0.5039(2) -0.05449(14) 0.0851(7) Uani 1 1 d .
C50 C 0.7927(3) 0.6645(2) 0.09705(13) 0.0783(7) Uani 1 1 d .
H50 H 0.7618 0.6459 0.0584 0.094 Uiso 1 1 calc R
C61 C 0.2208(4) 0.3678(3) 0.16305(18) 0.1090(11) Uani 1 1 d .
H61 H 0.2668 0.3134 0.1469 0.131 Uiso 1 1 calc R
C55 C 0.4268(3) 0.3544(2) -0.00178(13) 0.0866(8) Uani 1 1 d .
H55A H 0.4111 0.2819 -0.0115 0.104 Uiso 1 1 calc R
H55B H 0.4835 0.3826 -0.0251 0.104 Uiso 1 1 calc R
C56 C 0.3023(3) 0.4161(2) -0.01062(12) 0.0797(7) Uani 1 1 d .
H56 H 0.2309 0.3683 -0.0222 0.096 Uiso 1 1 calc R
C17 C 1.0493(3) 0.7635(2) 0.35919(13) 0.0798(7) Uani 1 1 d .
H17A H 1.0040 0.7058 0.3718 0.096 Uiso 1 1 calc R
H17B H 1.0500 0.7535 0.3183 0.096 Uiso 1 1 calc R
C54 C 0.7207(4) 0.2929(3) 0.19559(18) 0.1101(11) Uani 1 1 d .
H54A H 0.6797 0.2267 0.1937 0.165 Uiso 1 1 calc R
H54B H 0.7394 0.3168 0.2352 0.165 Uiso 1 1 calc R
H54C H 0.7981 0.2866 0.1816 0.165 Uiso 1 1 calc R
C19 C 1.2871(3) 0.7417(3) 0.37544(17) 0.0930(9) Uani 1 1 d .
C51 C 0.9155(3) 0.6851(3) 0.11034(16) 0.0911(8) Uani 1 1 d U
C12 C 0.7425(3) 0.6674(2) 0.36545(13) 0.0825(7) Uani 1 1 d .
H12A H 0.6627 0.6724 0.3376 0.099 Uiso 1 1 calc R
H12B H 0.8052 0.6391 0.3454 0.099 Uiso 1 1 calc R
C13 C 0.7271(3) 0.5958(2) 0.41378(15) 0.0895(8) Uani 1 1 d .
H13 H 0.7259 0.6261 0.4497 0.107 Uiso 1 1 calc R
C14 C 0.7151(4) 0.4938(3) 0.41062(19) 0.1153(12) Uani 1 1 d .
C29 C 0.5629(3) 1.0721(3) 0.35017(19) 0.1117(11) Uani 1 1 d .
H29 H 0.6278 1.1226 0.3672 0.134 Uiso 1 1 calc R
C26 C 0.9078(5) 0.9720(3) 0.61618(16) 0.1213(12) Uani 1 1 d .
H26A H 0.9298 0.9158 0.6432 0.182 Uiso 1 1 calc R
H26B H 0.8501 1.0177 0.6299 0.182 Uiso 1 1 calc R
H26C H 0.9830 1.0094 0.6129 0.182 Uiso 1 1 calc R
C44 C 0.3874(3) 0.7655(2) 0.13989(15) 0.0901(8) Uani 1 1 d .
H44A H 0.3395 0.7575 0.1704 0.108 Uiso 1 1 calc R
H44B H 0.4693 0.7950 0.1571 0.108 Uiso 1 1 calc R
C22 C 1.0182(4) 1.1363(3) 0.29607(18) 0.1089(11) Uani 1 1 d .
H22A H 1.1083 1.1440 0.3083 0.163 Uiso 1 1 calc R
H22B H 0.9781 1.2024 0.2972 0.163 Uiso 1 1 calc R
H22C H 0.9988 1.1095 0.2571 0.163 Uiso 1 1 calc R
C53 C 0.9950(4) 0.6834(4) 0.0654(2) 0.1245(13) Uani 1 1 d U
H53A H 1.0689 0.6418 0.0790 0.187 Uiso 1 1 calc R
H53B H 1.0203 0.7527 0.0583 0.187 Uiso 1 1 calc R
H53C H 0.9471 0.6546 0.0299 0.187 Uiso 1 1 calc R
C59 C 0.2880(5) 0.4608(3) -0.11503(15) 0.1177(12) Uani 1 1 d .
H59A H 0.3679 0.4284 -0.1156 0.177 Uiso 1 1 calc R
H59B H 0.2739 0.5162 -0.1429 0.177 Uiso 1 1 calc R
H59C H 0.2213 0.4107 -0.1247 0.177 Uiso 1 1 calc R
C63 C 0.0909(4) 0.3860(4) 0.1219(2) 0.1347(16) Uani 1 1 d .
H63A H 0.0386 0.4283 0.1418 0.162 Uiso 1 1 calc R
H63B H 0.1037 0.4238 0.0879 0.162 Uiso 1 1 calc R
C27 C 0.7257(4) 0.8719(3) 0.55985(18) 0.1117(11) Uani 1 1 d .
H27A H 0.6652 0.9190 0.5703 0.168 Uiso 1 1 calc R
H27B H 0.7443 0.8181 0.5886 0.168 Uiso 1 1 calc R
H27C H 0.6913 0.8417 0.5225 0.168 Uiso 1 1 calc R
C58 C 0.1701(3) 0.5659(3) -0.05411(18) 0.1099(11) Uani 1 1 d .
H58A H 0.1600 0.6179 -0.0840 0.165 Uiso 1 1 calc R
H58B H 0.1765 0.5986 -0.0169 0.165 Uiso 1 1 calc R
H58C H 0.0982 0.5204 -0.0613 0.165 Uiso 1 1 calc R
C45 C 0.3181(3) 0.8373(3) 0.09384(18) 0.1006(9) Uani 1 1 d U
H45 H 0.2917 0.8082 0.0571 0.121 Uiso 1 1 calc R
C20 C 1.4135(3) 0.7408(4) 0.4169(2) 0.1218(13) Uani 1 1 d .
H20A H 1.4025 0.7602 0.4551 0.183 Uiso 1 1 calc R
H20B H 1.4694 0.7892 0.4039 0.183 Uiso 1 1 calc R
H20C H 1.4492 0.6726 0.4183 0.183 Uiso 1 1 calc R
C31 C 0.4759(4) 1.0493(5) 0.3938(3) 0.1503(18) Uani 1 1 d .
H31A H 0.4067 1.0053 0.3750 0.180 Uiso 1 1 calc R
H31B H 0.5241 1.0114 0.4267 0.180 Uiso 1 1 calc R
C46 C 0.2899(6) 0.9336(4) 0.0981(3) 0.1569(19) Uani 1 1 d U
C15 C 0.7073(7) 0.4302(4) 0.4635(2) 0.169(2) Uani 1 1 d .
H15A H 0.7031 0.4754 0.4956 0.253 Uiso 1 1 calc R
H15B H 0.7811 0.3870 0.4734 0.253 Uiso 1 1 calc R
H15C H 0.6328 0.3876 0.4553 0.253 Uiso 1 1 calc R
C52 C 0.9857(4) 0.7112(5) 0.1708(2) 0.1472(18) Uani 1 1 d U
H52A H 1.0479 0.6586 0.1841 0.221 Uiso 1 1 calc R
H52B H 0.9271 0.7146 0.1965 0.221 Uiso 1 1 calc R
H52C H 1.0271 0.7769 0.1703 0.221 Uiso 1 1 calc R
C21 C 1.2929(5) 0.7124(6) 0.3148(2) 0.163(2) Uani 1 1 d .
H21A H 1.3095 0.7729 0.2938 0.245 Uiso 1 1 calc R
H21B H 1.2134 0.6826 0.2961 0.245 Uiso 1 1 calc R
H21C H 1.3594 0.6627 0.3154 0.245 Uiso 1 1 calc R
C62 C 0.2026(5) 0.3355(5) 0.2236(3) 0.178(3) Uani 1 1 d .
H62A H 0.1540 0.3874 0.2386 0.267 Uiso 1 1 calc R
H62B H 0.2838 0.3283 0.2492 0.267 Uiso 1 1 calc R
H62C H 0.1584 0.2705 0.2209 0.267 Uiso 1 1 calc R
C64 C 0.0222(6) 0.2871(6) 0.1026(4) 0.204(3) Uani 1 1 d .
H64A H -0.0048 0.2556 0.1351 0.306 Uiso 1 1 calc R
H64B H 0.0779 0.2407 0.0880 0.306 Uiso 1 1 calc R
H64C H -0.0503 0.3017 0.0725 0.306 Uiso 1 1 calc R
C16 C 0.7183(7) 0.4323(4) 0.3557(2) 0.173(2) Uani 1 1 d .
H16A H 0.6335 0.4141 0.3368 0.259 Uiso 1 1 calc R
H16B H 0.7672 0.3703 0.3657 0.259 Uiso 1 1 calc R
H16C H 0.7563 0.4735 0.3297 0.259 Uiso 1 1 calc R
C30 C 0.4843(5) 1.1152(5) 0.2930(3) 0.170(2) Uani 1 1 d .
H30A H 0.4685 1.1876 0.2976 0.255 Uiso 1 1 calc R
H30B H 0.4050 1.0789 0.2834 0.255 Uiso 1 1 calc R
H30C H 0.5301 1.1061 0.2623 0.255 Uiso 1 1 calc R
C32 C 0.4237(8) 1.1411(7) 0.4152(5) 0.239(4) Uani 1 1 d .
H32A H 0.3890 1.1236 0.4485 0.359 Uiso 1 1 calc R
H32B H 0.3581 1.1690 0.3852 0.359 Uiso 1 1 calc R
H32C H 0.4895 1.1918 0.4261 0.359 Uiso 1 1 calc R
C47 C 0.2306(7) 0.9992(5) 0.0487(3) 0.199(3) Uani 1 1 d U
H47A H 0.2929 1.0455 0.0389 0.298 Uiso 1 1 calc R
H47B H 0.1632 1.0388 0.0592 0.298 Uiso 1 1 calc R
H47C H 0.1971 0.9563 0.0157 0.298 Uiso 1 1 calc R
C48 C 0.3232(11) 0.9872(6) 0.1552(4) 0.264(4) Uani 1 1 d U
H48A H 0.4109 0.9751 0.1721 0.396 Uiso 1 1 calc R
H48B H 0.2715 0.9610 0.1808 0.396 Uiso 1 1 calc R
H48C H 0.3090 1.0602 0.1497 0.396 Uiso 1 1 calc R

loop_
_atom_site_aniso_label
_atom_site_aniso_U_11
_atom_site_aniso_U_22
_atom_site_aniso_U_33
_atom_site_aniso_U_23
_atom_site_aniso_U_13
_atom_site_aniso_U_12
O1 0.0719(9) 0.0711(10) 0.0886(11) -0.0014(9) 0.0281(9) -0.0017(8)
O6 0.0700(10) 0.0779(11) 0.0854(11) -0.0028(9) 0.0150(9) -0.0017(9)
O10 0.1015(14) 0.0762(12) 0.1300(17) 0.0010(13) 0.0326(13) -0.0119(11)
C1 0.0646(13) 0.0659(13) 0.0802(15) 0.0061(12) 0.0150(11) -0.0019(11)
O9 0.0902(14) 0.1163(18) 0.1362(19) -0.0200(16) 0.0544(14) -0.0060(13)
O4 0.1049(15) 0.0753(11) 0.1241(17) 0.0045(12) 0.0319(12) 0.0173(11)
O5 0.0748(13) 0.1166(18) 0.143(2) 0.0026(16) 0.0020(13) -0.0126(13)
O2 0.1017(15) 0.0873(13) 0.146(2) -0.0229(14) 0.0439(14) -0.0322(12)
O3 0.1090(16) 0.1022(16) 0.1013(15) 0.0369(13) 0.0096(12) 0.0037(13)
C2 0.0624(12) 0.0577(12) 0.0876(16) 0.0054(11) 0.0230(12) 0.0062(10)
O8 0.1178(17) 0.1000(15) 0.0989(15) 0.0299(13) 0.0329(13) 0.0057(13)
C40 0.0668(13) 0.0589(12) 0.0732(14) -0.0021(11) 0.0193(11) 0.0028(10)
C3 0.0756(14) 0.0556(12) 0.0897(17) -0.0048(12) 0.0227(12) -0.0018(11)
C33 0.0702(13) 0.0644(13) 0.0762(14) 0.0017(12) 0.0223(11) -0.0013(11)
C7 0.0681(13) 0.0603(12) 0.0790(15) -0.0037(11) 0.0222(11) -0.0004(11)
C4 0.0744(15) 0.0535(12) 0.113(2) -0.0033(13) 0.0284(14) -0.0093(12)
O7 0.1072(16) 0.0869(14) 0.1395(19) -0.0245(14) 0.0265(14) 0.0283(12)
C39 0.0649(13) 0.0617(13) 0.0753(14) -0.0028(11) 0.0173(11) -0.0001(10)
C8 0.0713(14) 0.0623(13) 0.0725(14) -0.0012(11) 0.0177(11) -0.0047(11)
C49 0.0791(16) 0.0678(14) 0.0877(17) -0.0077(13) 0.0223(13) -0.0051(12)
C5 0.0825(16) 0.0647(14) 0.0961(18) 0.0115(14) 0.0311(14) -0.0051(12)
C36 0.0844(17) 0.0550(13) 0.106(2) -0.0025(13) 0.0230(15) 0.0085(12)
C38 0.0711(14) 0.0737(15) 0.0890(17) -0.0009(14) 0.0155(12) 0.0080(12)
C35 0.0807(15) 0.0561(12) 0.0891(17) -0.0040(12) 0.0220(13) -0.0002(11)
C34 0.0643(13) 0.0581(12) 0.0829(15) 0.0019(11) 0.0175(12) -0.0039(10)
C9 0.0881(17) 0.0667(15) 0.0884(18) 0.0122(14) 0.0230(15) 0.0015(13)
C11 0.0744(14) 0.0639(13) 0.0786(15) 0.0010(12) 0.0199(12) -0.0062(11)
C37 0.0824(16) 0.0635(13) 0.0888(17) 0.0114(13) 0.0193(13) 0.0104(12)
C28 0.0699(15) 0.0902(18) 0.0984(19) 0.0163(17) 0.0094(14) 0.0005(15)
C60 0.0826(17) 0.0828(17) 0.0911(18) 0.0061(15) 0.0313(14) -0.0004(15)
C42 0.0794(16) 0.0824(16) 0.0755(15) -0.0065(13) 0.0185(13) 0.0040(13)
C6 0.0793(16) 0.0703(15) 0.0927(17) -0.0008(13) 0.0331(14) -0.0064(12)
C25 0.100(2) 0.0703(15) 0.0953(19) 0.0044(15) 0.0306(16) 0.0072(14)
C23 0.0908(18) 0.0700(15) 0.0968(19) -0.0130(15) 0.0234(15) -0.0063(13)
C43 0.0715(14) 0.0648(13) 0.0860(16) 0.0001(13) 0.0146(12) 0.0048(11)
C10 0.097(2) 0.0810(17) 0.0751(16) 0.0018(13) 0.0158(14) -0.0134(15)
C41 0.0927(18) 0.0632(14) 0.0845(18) 0.0102(13) 0.0179(14) -0.0034(13)
C18 0.0768(16) 0.0689(15) 0.0893(17) -0.0034(13) 0.0259(13) 0.0014(12)
C24 0.0911(17) 0.0649(14) 0.0876(17) -0.0057(13) 0.0271(14) 0.0082(13)
C57 0.0936(19) 0.0689(15) 0.0941(19) -0.0009(14) 0.0222(15) -0.0030(13)
C50 0.0786(16) 0.0720(15) 0.0870(17) -0.0012(13) 0.0232(13) -0.0051(12)
C61 0.098(2) 0.098(2) 0.143(3) 0.009(2) 0.055(2) -0.0193(19)
C55 0.100(2) 0.0702(15) 0.0903(19) -0.0133(14) 0.0204(15) 0.0064(14)
C56 0.0871(17) 0.0672(14) 0.0847(17) -0.0069(13) 0.0177(14) -0.0090(13)
C17 0.0853(17) 0.0682(15) 0.0903(17) -0.0132(14) 0.0282(14) 0.0016(13)
C54 0.116(3) 0.090(2) 0.123(3) 0.029(2) 0.021(2) 0.0318(19)
C19 0.0810(18) 0.0833(18) 0.124(2) -0.0069(18) 0.0422(17) 0.0003(14)
C51 0.0763(17) 0.0902(19) 0.112(2) -0.0143(17) 0.0305(15) -0.0013(14)
C12 0.0875(17) 0.0680(15) 0.0908(18) 0.0046(14) 0.0153(14) -0.0133(13)
C13 0.0876(18) 0.0803(18) 0.102(2) 0.0098(16) 0.0223(15) -0.0125(15)
C14 0.118(3) 0.088(2) 0.125(3) 0.029(2) -0.009(2) -0.0263(19)
C29 0.0775(19) 0.108(2) 0.146(3) 0.013(2) 0.0127(19) 0.0193(18)
C26 0.171(4) 0.099(2) 0.092(2) 0.006(2) 0.024(2) 0.004(3)
C44 0.0935(19) 0.0753(16) 0.104(2) -0.0024(16) 0.0262(16) 0.0148(15)
C22 0.120(3) 0.087(2) 0.128(3) 0.029(2) 0.045(2) -0.0145(19)
C53 0.105(2) 0.133(3) 0.152(3) -0.010(3) 0.063(2) -0.012(2)
C59 0.172(4) 0.095(2) 0.085(2) 0.0052(18) 0.023(2) 0.007(2)
C63 0.103(3) 0.135(3) 0.174(4) -0.018(3) 0.046(3) -0.043(3)
C27 0.112(3) 0.101(2) 0.132(3) 0.022(2) 0.050(2) 0.001(2)
C58 0.098(2) 0.097(2) 0.131(3) 0.017(2) 0.015(2) 0.0091(18)
C45 0.090(2) 0.0865(19) 0.129(3) 0.0125(17) 0.0313(18) 0.0167(16)
C20 0.079(2) 0.116(3) 0.173(4) 0.005(3) 0.032(2) 0.0104(19)
C31 0.103(3) 0.151(4) 0.199(5) 0.009(4) 0.036(3) 0.041(3)
C46 0.200(5) 0.105(3) 0.160(3) 0.008(2) 0.024(3) 0.062(3)
C15 0.215(6) 0.125(4) 0.163(4) 0.063(3) 0.030(4) -0.034(4)
C52 0.086(2) 0.214(5) 0.138(3) -0.055(3) 0.016(2) -0.004(3)
C21 0.133(4) 0.240(7) 0.136(4) -0.051(4) 0.071(3) -0.003(4)
C62 0.154(4) 0.195(6) 0.204(5) 0.089(5) 0.082(4) -0.022(4)
C64 0.146(5) 0.184(6) 0.290(9) -0.058(6) 0.066(5) -0.078(4)
C16 0.271(7) 0.087(3) 0.136(4) 0.003(3) -0.014(4) -0.032(4)
C30 0.124(3) 0.165(5) 0.211(6) 0.081(5) 0.010(4) 0.048(3)
C32 0.207(7) 0.216(8) 0.319(11) -0.028(8) 0.112(7) 0.072(7)
C47 0.233(6) 0.133(4) 0.217(5) 0.045(4) 0.015(5) 0.066(4)
C48 0.389(9) 0.164(5) 0.213(5) -0.049(4) 0.000(6) 0.088(6)

loop_
_atom_type_symbol
_atom_type_description
_atom_type_scat_dispersion_real
_atom_type_scat_dispersion_imag
_atom_type_scat_source
C C 0.0181 0.0091 'International Tables Vol C Tables 4.2.6.8 and 6.1.1.4'
H H 0.0000 0.0000 'International Tables Vol C Tables 4.2.6.8 and 6.1.1.4'
O O 0.0492 0.0322 'International Tables Vol C Tables 4.2.6.8 and 6.1.1.4'

loop_
_geom_angle_atom_site_label_1
_geom_angle_atom_site_label_2
_geom_angle_atom_site_label_3
_geom_angle
C2 O1 C24 108.5(2)
C34 O6 C56 108.1(2)
C57 O10 H10 109.5
C2 C1 C9 106.4(2)
C2 C1 C28 109.5(2)
C9 C1 C28 108.3(2)
C2 C1 C8 110.9(2)
C9 C1 C8 106.6(2)
C28 C1 C8 114.8(2)
C25 O4 H4 109.5
O1 C2 C3 114.6(2)
O1 C2 C1 118.9(2)
C3 C2 C1 126.5(2)
C42 C40 C39 110.0(2)
C42 C40 C43 112.5(2)
C39 C40 C43 108.6(2)
C42 C40 C33 109.1(2)
C39 C40 C33 107.10(18)
C43 C40 C33 109.4(2)
C2 C3 C4 122.5(3)
C2 C3 C23 108.7(2)
C4 C3 C23 128.6(3)
C34 C33 C41 105.6(2)
C34 C33 C60 109.7(2)
C41 C33 C60 109.1(2)
C34 C33 C40 110.8(2)
C41 C33 C40 106.6(2)
C60 C33 C40 114.5(2)
C6 C7 C17 109.1(2)
C6 C7 C8 113.4(2)
C17 C7 C8 112.9(2)
C6 C7 H7 107.0
C17 C7 H7 107.0
C8 C7 H7 107.0
O2 C4 C3 123.2(3)
O2 C4 C5 120.3(3)
C3 C4 C5 116.5(2)
C38 C39 C49 109.4(2)
C38 C39 C40 113.6(2)
C49 C39 C40 113.0(2)
C38 C39 H39 106.8
C49 C39 H39 106.8
C40 C39 H39 106.8
C10 C8 C11 112.5(2)
C10 C8 C7 110.4(2)
C11 C8 C7 108.6(2)
C10 C8 C1 109.2(2)
C11 C8 C1 109.30(19)
C7 C8 C1 106.67(19)
C50 C49 C39 112.8(2)
C50 C49 H49A 109.0
C39 C49 H49A 109.0
C50 C49 H49B 109.0
C39 C49 H49B 109.0
H49A C49 H49B 107.8
C22 C5 C4 111.5(3)
C22 C5 C9 111.5(3)
C4 C5 C9 110.4(2)
C22 C5 C6 110.3(2)
C4 C5 C6 108.4(2)
C9 C5 C6 104.6(2)
O7 C36 C35 122.4(3)
O7 C36 C37 120.7(3)
C35 C36 C37 116.8(2)
C39 C38 C37 116.0(2)
C39 C38 H38A 108.3
C37 C38 H38A 108.3
C39 C38 H38B 108.3
C37 C38 H38B 108.3
H38A C38 H38B 107.4
C34 C35 C36 122.3(3)
C34 C35 C55 108.8(2)
C36 C35 C55 128.6(2)
O6 C34 C35 115.0(2)
O6 C34 C33 118.9(2)
C35 C34 C33 126.2(2)
O3 C9 C1 122.6(3)
O3 C9 C5 123.1(3)
C1 C9 C5 114.1(2)
C12 C11 C8 119.4(2)
C12 C11 H11A 107.5
C8 C11 H11A 107.5
C12 C11 H11B 107.5
C8 C11 H11B 107.5
H11A C11 H11B 107.0
C36 C37 C41 110.5(2)
C36 C37 C54 110.8(3)
C41 C37 C54 111.6(3)
C36 C37 C38 108.1(2)
C41 C37 C38 105.3(2)
C54 C37 C38 110.4(3)
O5 C28 C29 120.6(3)
O5 C28 C1 121.5(3)
C29 C28 C1 117.9(3)
O9 C60 C61 119.6(3)
O9 C60 C33 121.3(3)
C61 C60 C33 119.1(3)
C40 C42 H42A 109.5
C40 C42 H42B 109.5
H42A C42 H42B 109.5
C40 C42 H42C 109.5
H42A C42 H42C 109.5
H42B C42 H42C 109.5
C7 C6 C5 116.0(2)
C7 C6 H6A 108.3
C5 C6 H6A 108.3
C7 C6 H6B 108.3
C5 C6 H6B 108.3
H6A C6 H6B 107.4
O4 C25 C27 110.6(3)
O4 C25 C26 109.9(3)
C27 C25 C26 111.1(3)
O4 C25 C24 105.8(2)
C27 C25 C24 110.2(3)
C26 C25 C24 109.1(3)
C3 C23 C24 102.2(2)
C3 C23 H23A 111.3
C24 C23 H23A 111.3
C3 C23 H23B 111.3
C24 C23 H23B 111.3
H23A C23 H23B 109.2
C44 C43 C40 118.8(2)
C44 C43 H43A 107.6
C40 C43 H43A 107.6
C44 C43 H43B 107.6
C40 C43 H43B 107.6
H43A C43 H43B 107.0
C8 C10 H10A 109.5
C8 C10 H10B 109.5
H10A C10 H10B 109.5
C8 C10 H10C 109.5
H10A C10 H10C 109.5
H10B C10 H10C 109.5
O8 C41 C33 121.7(3)
O8 C41 C37 123.7(3)
C33 C41 C37 114.5(2)
C19 C18 C17 129.2(3)
C19 C18 H18 115.4
C17 C18 H18 115.4
O1 C24 C25 107.4(2)
O1 C24 C23 105.8(2)
C25 C24 C23 115.9(3)
O1 C24 H24 109.2
C25 C24 H24 109.2
C23 C24 H24 109.2
O10 C57 C56 105.8(2)
O10 C57 C58 109.8(3)
C56 C57 C58 110.3(3)
O10 C57 C59 110.4(3)
C56 C57 C59 110.0(3)
C58 C57 C59 110.5(3)
C51 C50 C49 130.0(3)
C51 C50 H50 115.0
C49 C50 H50 115.0
C60 C61 C62 109.4(4)
C60 C61 C63 108.7(3)
C62 C61 C63 110.4(3)
C60 C61 H61 109.5
C62 C61 H61 109.5
C63 C61 H61 109.5
C35 C55 C56 102.5(2)
C35 C55 H55A 111.3
C56 C55 H55A 111.3
C35 C55 H55B 111.3
C56 C55 H55B 111.3
H55A C55 H55B 109.2
O6 C56 C57 108.4(2)
O6 C56 C55 105.6(2)
C57 C56 C55 115.6(3)
O6 C56 H56 109.0
C57 C56 H56 109.0
C55 C56 H56 109.0
C18 C17 C7 112.5(2)
C18 C17 H17A 109.1
C7 C17 H17A 109.1
C18 C17 H17B 109.1
C7 C17 H17B 109.1
H17A C17 H17B 107.8
C37 C54 H54A 109.5
C37 C54 H54B 109.5
H54A C54 H54B 109.5
C37 C54 H54C 109.5
H54A C54 H54C 109.5
H54B C54 H54C 109.5
C18 C19 C21 124.0(4)
C18 C19 C20 121.9(3)
C21 C19 C20 114.1(3)
C50 C51 C53 121.6(3)
C50 C51 C52 123.7(3)
C53 C51 C52 114.7(3)
C13 C12 C11 111.5(3)
C13 C12 H12A 109.3
C11 C12 H12A 109.3
C13 C12 H12B 109.3
C11 C12 H12B 109.3
H12A C12 H12B 108.0
C14 C13 C12 126.6(4)
C14 C13 H13 116.7
C12 C13 H13 116.7
C13 C14 C15 121.2(5)
C13 C14 C16 123.3(4)
C15 C14 C16 115.3(4)
C28 C29 C30 110.2(4)
C28 C29 C31 107.8(3)
C30 C29 C31 110.1(4)
C28 C29 H29 109.6
C30 C29 H29 109.6
C31 C29 H29 109.6
C25 C26 H26A 109.5
C25 C26 H26B 109.5
H26A C26 H26B 109.5
C25 C26 H26C 109.5
H26A C26 H26C 109.5
H26B C26 H26C 109.5
C45 C44 C43 110.6(3)
C45 C44 H44A 109.5
C43 C44 H44A 109.5
C45 C44 H44B 109.5
C43 C44 H44B 109.5
H44A C44 H44B 108.1
C5 C22 H22A 109.5
C5 C22 H22B 109.5
H22A C22 H22B 109.5
C5 C22 H22C 109.5
H22A C22 H22C 109.5
H22B C22 H22C 109.5
C51 C53 H53A 109.5
C51 C53 H53B 109.5
H53A C53 H53B 109.5
C51 C53 H53C 109.5
H53A C53 H53C 109.5
H53B C53 H53C 109.5
C57 C59 H59A 109.5
C57 C59 H59B 109.5
H59A C59 H59B 109.5
C57 C59 H59C 109.5
H59A C59 H59C 109.5
H59B C59 H59C 109.5
C64 C63 C61 112.8(5)
C64 C63 H63A 109.0
C61 C63 H63A 109.0
C64 C63 H63B 109.0
C61 C63 H63B 109.0
H63A C63 H63B 107.8
C25 C27 H27A 109.5
C25 C27 H27B 109.5
H27A C27 H27B 109.5
C25 C27 H27C 109.5
H27A C27 H27C 109.5
H27B C27 H27C 109.5
C57 C58 H58A 109.5
C57 C58 H58B 109.5
H58A C58 H58B 109.5
C57 C58 H58C 109.5
H58A C58 H58C 109.5
H58B C58 H58C 109.5
C46 C45 C44 129.1(4)
C46 C45 H45 115.5
C44 C45 H45 115.5
C19 C20 H20A 109.5
C19 C20 H20B 109.5
H20A C20 H20B 109.5
C19 C20 H20C 109.5
H20A C20 H20C 109.5
H20B C20 H20C 109.5
C32 C31 C29 113.8(6)
C32 C31 H31A 108.8
C29 C31 H31A 108.8
C32 C31 H31B 108.8
C29 C31 H31B 108.8
H31A C31 H31B 107.7
C45 C46 C47 124.5(6)
C45 C46 C48 120.1(5)
C47 C46 C48 115.3(5)
C14 C15 H15A 109.5
C14 C15 H15B 109.5
H15A C15 H15B 109.5
C14 C15 H15C 109.5
H15A C15 H15C 109.5
H15B C15 H15C 109.5
C51 C52 H52A 109.5
C51 C52 H52B 109.5
H52A C52 H52B 109.5
C51 C52 H52C 109.5
H52A C52 H52C 109.5
H52B C52 H52C 109.5
C19 C21 H21A 109.5
C19 C21 H21B 109.5
H21A C21 H21B 109.5
C19 C21 H21C 109.5
H21A C21 H21C 109.5
H21B C21 H21C 109.5
C61 C62 H62A 109.5
C61 C62 H62B 109.5
H62A C62 H62B 109.5
C61 C62 H62C 109.5
H62A C62 H62C 109.5
H62B C62 H62C 109.5
C63 C64 H64A 109.5
C63 C64 H64B 109.5
H64A C64 H64B 109.5
C63 C64 H64C 109.5
H64A C64 H64C 109.5
H64B C64 H64C 109.5
C14 C16 H16A 109.5
C14 C16 H16B 109.5
H16A C16 H16B 109.5
C14 C16 H16C 109.5
H16A C16 H16C 109.5
H16B C16 H16C 109.5
C29 C30 H30A 109.5
C29 C30 H30B 109.5
H30A C30 H30B 109.5
C29 C30 H30C 109.5
H30A C30 H30C 109.5
H30B C30 H30C 109.5
C31 C32 H32A 109.5
C31 C32 H32B 109.5
H32A C32 H32B 109.5
C31 C32 H32C 109.5
H32A C32 H32C 109.5
H32B C32 H32C 109.5
C46 C47 H47A 109.5
C46 C47 H47B 109.5
H47A C47 H47B 109.5
C46 C47 H47C 109.5
H47A C47 H47C 109.5
H47B C47 H47C 109.5
C46 C48 H48A 109.5
C46 C48 H48B 109.5
H48A C48 H48B 109.5
C46 C48 H48C 109.5
H48A C48 H48C 109.5
H48B C48 H48C 109.5

loop_
_geom_bond_atom_site_label_1
_geom_bond_atom_site_label_2
_geom_bond_distance
O1 C2 1.330(3)
O1 C24 1.473(3)
O6 C34 1.330(3)
O6 C56 1.476(3)
O10 C57 1.432(4)
O10 H10 0.8200
C1 C2 1.493(4)
C1 C9 1.531(4)
C1 C28 1.555(4)
C1 C8 1.591(4)
O9 C60 1.212(4)
O4 C25 1.429(4)
O4 H4 0.8200
O5 C28 1.203(4)
O2 C4 1.224(3)
O3 C9 1.198(3)
C2 C3 1.350(4)
O8 C41 1.202(3)
C40 C42 1.534(4)
C40 C39 1.553(3)
C40 C43 1.564(4)
C40 C33 1.597(3)
C3 C4 1.416(4)
C3 C23 1.509(4)
C33 C34 1.508(4)
C33 C41 1.525(4)
C33 C60 1.555(4)
C7 C6 1.526(4)
C7 C17 1.545(4)
C7 C8 1.569(3)
C7 H7 0.9800
C4 C5 1.531(4)
O7 C36 1.224(3)
C39 C38 1.534(4)
C39 C49 1.547(4)
C39 H39 0.9800
C8 C10 1.532(4)
C8 C11 1.559(4)
C49 C50 1.491(4)
C49 H49A 0.9700
C49 H49B 0.9700
C5 C22 1.530(4)
C5 C9 1.531(4)
C5 C6 1.563(4)
C36 C35 1.423(4)
C36 C37 1.520(4)
C38 C37 1.541(4)
C38 H38A 0.9700
C38 H38B 0.9700
C35 C34 1.348(4)
C35 C55 1.494(4)
C11 C12 1.523(4)
C11 H11A 0.9700
C11 H11B 0.9700
C37 C41 1.528(4)
C37 C54 1.530(4)
C28 C29 1.515(5)
C60 C61 1.501(5)
C42 H42A 0.9600
C42 H42B 0.9600
C42 H42C 0.9600
C6 H6A 0.9700
C6 H6B 0.9700
C25 C27 1.501(5)
C25 C26 1.521(5)
C25 C24 1.527(4)
C23 C24 1.533(4)
C23 H23A 0.9700
C23 H23B 0.9700
C43 C44 1.514(4)
C43 H43A 0.9700
C43 H43B 0.9700
C10 H10A 0.9600
C10 H10B 0.9600
C10 H10C 0.9600
C18 C19 1.321(4)
C18 C17 1.479(4)
C18 H18 0.9300
C24 H24 0.9800
C57 C56 1.519(4)
C57 C58 1.519(5)
C57 C59 1.521(5)
C50 C51 1.324(4)
C50 H50 0.9300
C61 C62 1.530(6)
C61 C63 1.548(6)
C61 H61 0.9800
C55 C56 1.537(4)
C55 H55A 0.9700
C55 H55B 0.9700
C56 H56 0.9800
C17 H17A 0.9700
C17 H17B 0.9700
C54 H54A 0.9600
C54 H54B 0.9600
C54 H54C 0.9600
C19 C21 1.484(6)
C19 C20 1.503(6)
C51 C53 1.488(5)
C51 C52 1.502(6)
C12 C13 1.497(4)
C12 H12A 0.9700
C12 H12B 0.9700
C13 C14 1.323(5)
C13 H13 0.9300
C14 C15 1.503(6)
C14 C16 1.521(7)
C29 C30 1.537(6)
C29 C31 1.551(6)
C29 H29 0.9800
C26 H26A 0.9600
C26 H26B 0.9600
C26 H26C 0.9600
C44 C45 1.501(5)
C44 H44A 0.9700
C44 H44B 0.9700
C22 H22A 0.9600
C22 H22B 0.9600
C22 H22C 0.9600
C53 H53A 0.9600
C53 H53B 0.9600
C53 H53C 0.9600
C59 H59A 0.9600
C59 H59B 0.9600
C59 H59C 0.9600
C63 C64 1.498(7)
C63 H63A 0.9700
C63 H63B 0.9700
C27 H27A 0.9600
C27 H27B 0.9600
C27 H27C 0.9600
C58 H58A 0.9600
C58 H58B 0.9600
C58 H58C 0.9600
C45 C46 1.288(6)
C45 H45 0.9300
C20 H20A 0.9600
C20 H20B 0.9600
C20 H20C 0.9600
C31 C32 1.444(9)
C31 H31A 0.9700
C31 H31B 0.9700
C46 C47 1.472(7)
C46 C48 1.485(9)
C15 H15A 0.9600
C15 H15B 0.9600
C15 H15C 0.9600
C52 H52A 0.9600
C52 H52B 0.9600
C52 H52C 0.9600
C21 H21A 0.9600
C21 H21B 0.9600
C21 H21C 0.9600
C62 H62A 0.9600
C62 H62B 0.9600
C62 H62C 0.9600
C64 H64A 0.9600
C64 H64B 0.9600
C64 H64C 0.9600
C16 H16A 0.9600
C16 H16B 0.9600
C16 H16C 0.9600
C30 H30A 0.9600
C30 H30B 0.9600
C30 H30C 0.9600
C32 H32A 0.9600
C32 H32B 0.9600
C32 H32C 0.9600
C47 H47A 0.9600
C47 H47B 0.9600
C47 H47C 0.9600
C48 H48A 0.9600
C48 H48B 0.9600
C48 H48C 0.9600

loop_
_geom_hbond_atom_site_label_D
_geom_hbond_atom_site_label_H
_geom_hbond_atom_site_label_A
_geom_hbond_distance_DH
_geom_hbond_distance_HA
_geom_hbond_distance_DA
_geom_hbond_angle_DHA
_geom_hbond_site_symmetry_A
O10 H10 O7 0.82 2.09 2.881(3) 162.1 2_655
O4 H4 O2 0.82 2.08 2.899(3) 177.2 2_746

loop_
_geom_torsion_atom_site_label_1
_geom_torsion_atom_site_label_2
_geom_torsion_atom_site_label_3
_geom_torsion_atom_site_label_4
_geom_torsion
C24 O1 C2 C3 -1.7(3)
C24 O1 C2 C1 178.3(2)
C9 C1 C2 O1 158.7(2)
C28 C1 C2 O1 41.8(3)
C8 C1 C2 O1 -85.8(3)
C9 C1 C2 C3 -21.3(3)
C28 C1 C2 C3 -138.1(3)
C8 C1 C2 C3 94.2(3)
O1 C2 C3 C4 178.2(2)
C1 C2 C3 C4 -1.8(4)
O1 C2 C3 C23 3.7(3)
C1 C2 C3 C23 -176.3(2)
C42 C40 C33 C34 -174.4(2)
C39 C40 C33 C34 -55.4(3)
C43 C40 C33 C34 62.2(3)
C42 C40 C33 C41 -59.9(3)
C39 C40 C33 C41 59.1(3)
C43 C40 C33 C41 176.7(2)
C42 C40 C33 C60 60.9(3)
C39 C40 C33 C60 179.9(2)
C43 C40 C33 C60 -62.5(3)
C2 C3 C4 O2 178.2(3)
C23 C3 C4 O2 -8.4(5)
C2 C3 C4 C5 -2.7(4)
C23 C3 C4 C5 170.7(3)
C42 C40 C39 C38 65.4(3)
C43 C40 C39 C38 -171.1(2)
C33 C40 C39 C38 -53.0(3)
C42 C40 C39 C49 -60.0(3)
C43 C40 C39 C49 63.5(3)
C33 C40 C39 C49 -178.4(2)
C6 C7 C8 C10 64.9(3)
C17 C7 C8 C10 -59.8(3)
C6 C7 C8 C11 -171.4(2)
C17 C7 C8 C11 63.9(3)
C6 C7 C8 C1 -53.7(3)
C17 C7 C8 C1 -178.4(2)
C2 C1 C8 C10 -174.7(2)
C9 C1 C8 C10 -59.3(3)
C28 C1 C8 C10 60.6(3)
C2 C1 C8 C11 61.9(3)
C9 C1 C8 C11 177.3(2)
C28 C1 C8 C11 -62.8(3)
C2 C1 C8 C7 -55.3(2)
C9 C1 C8 C7 60.1(3)
C28 C1 C8 C7 -180.0(2)
C38 C39 C49 C50 69.4(3)
C40 C39 C49 C50 -163.0(2)
O2 C4 C5 C22 -26.3(4)
C3 C4 C5 C22 154.6(3)
O2 C4 C5 C9 -150.7(3)
C3 C4 C5 C9 30.2(3)
O2 C4 C5 C6 95.3(3)
C3 C4 C5 C6 -83.8(3)
C49 C39 C38 C37 178.5(2)
C40 C39 C38 C37 51.2(3)
O7 C36 C35 C34 -179.6(3)
C37 C36 C35 C34 -1.3(4)
O7 C36 C35 C55 -6.1(5)
C37 C36 C35 C55 172.1(3)
C56 O6 C34 C35 -2.1(3)
C56 O6 C34 C33 177.8(2)
C36 C35 C34 O6 177.6(2)
C55 C35 C34 O6 3.0(3)
C36 C35 C34 C33 -2.2(4)
C55 C35 C34 C33 -176.8(2)
C41 C33 C34 O6 158.2(2)
C60 C33 C34 O6 40.7(3)
C40 C33 C34 O6 -86.7(3)
C41 C33 C34 C35 -22.0(3)
C60 C33 C34 C35 -139.5(3)
C40 C33 C34 C35 93.1(3)
C2 C1 C9 O3 -135.3(3)
C28 C1 C9 O3 -17.7(4)
C8 C1 C9 O3 106.4(3)
C2 C1 C9 C5 49.4(3)
C28 C1 C9 C5 167.0(3)
C8 C1 C9 C5 -69.0(3)
C22 C5 C9 O3 4.6(4)
C4 C5 C9 O3 129.0(3)
C6 C5 C9 O3 -114.5(3)
C22 C5 C9 C1 179.9(3)
C4 C5 C9 C1 -55.7(3)
C6 C5 C9 C1 60.8(3)
C10 C8 C11 C12 16.2(4)
C7 C8 C11 C12 -106.3(3)
C1 C8 C11 C12 137.7(2)
O7 C36 C37 C41 -152.7(3)
C35 C36 C37 C41 29.0(3)
O7 C36 C37 C54 -28.5(4)
C35 C36 C37 C54 153.2(3)
O7 C36 C37 C38 92.7(3)
C35 C36 C37 C38 -85.7(3)
C39 C38 C37 C36 67.9(3)
C39 C38 C37 C41 -50.2(3)
C39 C38 C37 C54 -170.7(3)
C2 C1 C28 O5 -129.4(3)
C9 C1 C28 O5 115.0(3)
C8 C1 C28 O5 -4.0(4)
C2 C1 C28 C29 49.8(4)
C9 C1 C28 C29 -65.7(4)
C8 C1 C28 C29 175.3(3)
C34 C33 C60 O9 -125.4(3)
C41 C33 C60 O9 119.3(3)
C40 C33 C60 O9 -0.1(4)
C34 C33 C60 C61 53.7(4)
C41 C33 C60 C61 -61.5(4)
C40 C33 C60 C61 179.0(3)
C17 C7 C6 C5 178.3(2)
C8 C7 C6 C5 51.5(3)
C22 C5 C6 C7 -170.5(3)
C4 C5 C6 C7 67.2(3)
C9 C5 C6 C7 -50.6(3)
C2 C3 C23 C24 -3.9(3)
C4 C3 C23 C24 -178.0(3)
C42 C40 C43 C44 12.6(3)
C39 C40 C43 C44 -109.4(3)
C33 C40 C43 C44 134.0(2)
C34 C33 C41 O8 -134.2(3)
C60 C33 C41 O8 -16.4(4)
C40 C33 C41 O8 107.8(3)
C34 C33 C41 C37 50.4(3)
C60 C33 C41 C37 168.3(2)
C40 C33 C41 C37 -67.5(3)
C36 C37 C41 O8 128.7(3)
C54 C37 C41 O8 4.9(4)
C38 C37 C41 O8 -114.9(3)
C36 C37 C41 C33 -56.1(3)
C54 C37 C41 C33 -179.9(3)
C38 C37 C41 C33 60.3(3)
C2 O1 C24 C25 -125.3(2)
C2 O1 C24 C23 -0.9(3)
O4 C25 C24 O1 63.4(3)
C27 C25 C24 O1 -56.2(3)
C26 C25 C24 O1 -178.4(3)
O4 C25 C24 C23 -54.6(3)
C27 C25 C24 C23 -174.2(3)
C26 C25 C24 C23 63.5(3)
C3 C23 C24 O1 2.8(3)
C3 C23 C24 C25 121.7(3)
C39 C49 C50 C51 -129.9(3)
O9 C60 C61 C62 -59.2(5)
C33 C60 C61 C62 121.7(4)
O9 C60 C61 C63 61.4(5)
C33 C60 C61 C63 -117.8(3)
C34 C35 C55 C56 -2.5(3)
C36 C35 C55 C56 -176.7(3)
C34 O6 C56 C57 -124.3(2)
C34 O6 C56 C55 0.2(3)
O10 C57 C56 O6 63.4(3)
C58 C57 C56 O6 -55.3(3)
C59 C57 C56 O6 -177.4(3)
O10 C57 C56 C55 -54.9(3)
C58 C57 C56 C55 -173.6(3)
C59 C57 C56 C55 64.3(3)
C35 C55 C56 O6 1.4(3)
C35 C55 C56 C57 121.3(3)
C19 C18 C17 C7 -129.4(3)
C6 C7 C17 C18 70.3(3)
C8 C7 C17 C18 -162.7(2)
C17 C18 C19 C21 0.9(6)
C17 C18 C19 C20 -176.8(3)
C49 C50 C51 C53 -177.1(3)
C49 C50 C51 C52 3.3(6)
C8 C11 C12 C13 168.0(2)
C11 C12 C13 C14 -166.8(4)
C12 C13 C14 C15 176.6(4)
C12 C13 C14 C16 1.5(7)
O5 C28 C29 C30 -59.6(5)
C1 C28 C29 C30 121.2(4)
O5 C28 C29 C31 60.6(5)
C1 C28 C29 C31 -118.6(4)
C40 C43 C44 C45 171.8(2)
C60 C61 C63 C64 166.0(5)
C62 C61 C63 C64 -74.1(6)
C43 C44 C45 C46 -176.5(5)
C28 C29 C31 C32 171.5(6)
C30 C29 C31 C32 -68.3(7)
C44 C45 C46 C47 174.6(6)
C44 C45 C46 C48 -2.1(11)
